data_7059264
loop_
_publ_author_name
'Al-Zoubi, Raed M.'
'Al-Jammal, Walid K.'
'McDonald, Robert'

_publ_section_title
;
 Regioselective synthesis of ortho-iodobiphenylboronic acid derivatives: a
 superior catalyst for carboxylic acid activation
;
_journal_issue 9
_journal_name_full 'New Journal of Chemistry'
_journal_page_first 3612
_journal_page_last 3623
_journal_paper_doi 10.1039/C9NJ05708K
_journal_volume 44
_journal_year 2020
_chemical_formula_moiety 'C14 H14 B I O4'
_chemical_formula_sum 'C14 H14 B I O4'
_chemical_formula_weight 383.96
_chemical_name_common (19A)
_chemical_name_systematic '(2-iodo-4',5-dimethoxybiphenyl-3-yl)boronic acid'
_space_group_crystal_system triclinic
_space_group_IT_number 2
_space_group_name_Hall '-P 1'
_space_group_name_H-M_alt 'P -1'
_atom_sites_solution_hydrogens mixed
_audit_creation_method SHELXL-2014/7
_audit_update_record
;
2018-11-28 deposited with the CCDC.	2020-01-31 downloaded from the CCDC.
;
_cell_angle_alpha 101.6750(4)
_cell_angle_beta 90.6702(5)
_cell_angle_gamma 105.7630(4)
_cell_formula_units_Z 2
_cell_length_a 7.4048(3)
_cell_length_b 9.6801(4)
_cell_length_c 10.5728(4)
_cell_measurement_reflns_used 7784
_cell_measurement_temperature 193(2)
_cell_measurement_theta_max 28.07
_cell_measurement_theta_min 2.24
_cell_volume 712.47(5)
_computing_cell_refinement 'Bruker SAINT'
_computing_data_collection 'Bruker APEX2'
_computing_data_reduction 'Bruker SAINT'
_computing_molecular_graphics 'Bruker SHELXTL'
_computing_publication_material 'Bruker SHELXTL'
_computing_structure_refinement 'SHELXL-2014/7 (Sheldrick, 2014)'
_computing_structure_solution 'DIRDIF-2008 (Beurskens et al., 2008)'
_diffrn_ambient_temperature 193(2)
_diffrn_measured_fraction_theta_full 1.000
_diffrn_measured_fraction_theta_max 0.987
_diffrn_measurement_device_type 'Bruker APEX-II CCD'
_diffrn_measurement_method '\w scans'
_diffrn_radiation_type MoK\a
_diffrn_radiation_wavelength 0.71073
_diffrn_reflns_av_R_equivalents 0.0144
_diffrn_reflns_av_unetI/netI 0.0212
_diffrn_reflns_Laue_measured_fraction_full 1.000
_diffrn_reflns_Laue_measured_fraction_max 0.987
_diffrn_reflns_limit_h_max 9
_diffrn_reflns_limit_h_min -9
_diffrn_reflns_limit_k_max 12
_diffrn_reflns_limit_k_min -12
_diffrn_reflns_limit_l_max 14
_diffrn_reflns_limit_l_min -14
_diffrn_reflns_number 6867
_diffrn_reflns_point_group_measured_fraction_full 1.000
_diffrn_reflns_point_group_measured_fraction_max 0.987
_diffrn_reflns_theta_full 25.242
_diffrn_reflns_theta_max 28.344
_diffrn_reflns_theta_min 1.972
_exptl_absorpt_coefficient_mu 2.256
_exptl_absorpt_correction_T_max 0.9660
_exptl_absorpt_correction_T_min 0.7538
_exptl_absorpt_correction_type numerical
_exptl_absorpt_process_details 'SADABS 2014/5'
_exptl_crystal_colour colourless
_exptl_crystal_density_diffrn 1.790
_exptl_crystal_description fragment
_exptl_crystal_F_000 376
_exptl_crystal_recrystallization_method 'Re-crystallisation from solvent: Hexanes'
_exptl_crystal_size_max 0.168
_exptl_crystal_size_mid 0.139
_exptl_crystal_size_min 0.038
_refine_diff_density_max 0.924
_refine_diff_density_min -0.445
_refine_diff_density_rms 0.071
_refine_ls_extinction_method none
_refine_ls_goodness_of_fit_ref 1.070
_refine_ls_hydrogen_treatment mixed
_refine_ls_matrix_type full
_refine_ls_number_parameters 191
_refine_ls_number_reflns 3500
_refine_ls_number_restraints 2
_refine_ls_restrained_S_all 1.070
_refine_ls_R_factor_all 0.0232
_refine_ls_R_factor_gt 0.0208
_refine_ls_shift/su_max 0.001
_refine_ls_shift/su_mean 0.000
_refine_ls_structure_factor_coef Fsqd
_refine_ls_weighting_details 'w=1/[\s^2^(Fo^2^)+(0.0229P)^2^+0.3304P] where P=(Fo^2^+2Fc^2^)/3'
_refine_ls_weighting_scheme calc
_refine_ls_wR_factor_gt 0.0485
_refine_ls_wR_factor_ref 0.0499
_reflns_Friedel_coverage 0.000
_reflns_number_gt 3235
_reflns_number_total 3500
_reflns_threshold_expression 'I > 2\s(I)'
_cod_data_source_file c9nj05708k2.cif
_cod_data_source_block jus1508
_cod_depositor_comments
;Adding full bibliography for 7059263--7059266.cif.

 Adding full bibliography for 7059263--7059266.cif.
;
_cod_database_code 7059264
_shelx_shelxl_version_number 2014/7
_shelx_space_group_comment
; 
The symmetry employed for this shelxl refinement is uniquely defined 
by the following loop, which should always be used as a source of 
symmetry information in preference to the above space-group names. 
They are only intended as comments. 
;
_shelx_estimated_absorpt_t_min 0.703
_shelx_estimated_absorpt_t_max 0.919

loop_
_space_group_symop_operation_xyz
'x, y, z'
'-x, -y, -z'

loop_
_atom_site_label
_atom_site_type_symbol
_atom_site_fract_x
_atom_site_fract_y
_atom_site_fract_z
_atom_site_U_iso_or_equiv
_atom_site_adp_type
_atom_site_occupancy
_atom_site_site_symmetry_order
_atom_site_calc_flag
_atom_site_refinement_flags_posn
_atom_site_refinement_flags_adp
I I 0.59205(2) 0.46716(2) 0.29533(2) 0.03040(5) Uani 1 1 d . .
O1 O 1.0144(2) 0.39467(17) 0.13198(15) 0.0309(3) Uani 1 1 d D .
H1O H 1.078(4) 0.463(2) 0.100(3) 0.059(9) Uiso 1 1 d D .
O2 O 0.7784(2) 0.37270(16) -0.02707(14) 0.0272(3) Uani 1 1 d D .
H2O H 0.672(2) 0.325(3) -0.061(3) 0.047(8) Uiso 1 1 d D .
O3 O 0.58086(19) -0.19229(14) 0.12745(13) 0.0241(3) Uani 1 1 d . .
O4 O -0.0925(2) 0.24448(16) 0.63368(14) 0.0284(3) Uani 1 1 d . .
C1 C 0.4447(3) 0.1335(2) 0.27893(17) 0.0195(4) Uani 1 1 d . .
C2 C 0.5718(3) 0.2419(2) 0.22811(17) 0.0195(4) Uani 1 1 d . .
C3 C 0.7016(3) 0.2085(2) 0.14057(18) 0.0201(4) Uani 1 1 d . .
C4 C 0.7085(3) 0.0626(2) 0.10565(18) 0.0207(4) Uani 1 1 d . .
H4 H 0.7966 0.0377 0.0470 0.025 Uiso 1 1 calc R U
C5 C 0.5866(3) -0.0458(2) 0.15679(17) 0.0198(4) Uani 1 1 d . .
C6 C 0.4550(3) -0.0106(2) 0.24106(18) 0.0210(4) Uani 1 1 d . .
H6 H 0.3705 -0.0863 0.2734 0.025 Uiso 1 1 calc R U
C7 C 0.3010(3) 0.1641(2) 0.37029(18) 0.0203(4) Uani 1 1 d . .
C8 C 0.1675(3) 0.2303(2) 0.33859(18) 0.0243(4) Uani 1 1 d . .
H8 H 0.1684 0.2574 0.2571 0.029 Uiso 1 1 calc R U
C9 C 0.0323(3) 0.2582(2) 0.42277(19) 0.0243(4) Uani 1 1 d . .
H9 H -0.0583 0.3031 0.3987 0.029 Uiso 1 1 calc R U
C10 C 0.0313(3) 0.2195(2) 0.54251(18) 0.0213(4) Uani 1 1 d . .
C11 C 0.1613(3) 0.1503(2) 0.57504(18) 0.0236(4) Uani 1 1 d . .
H11 H 0.1590 0.1220 0.6561 0.028 Uiso 1 1 calc R U
C12 C 0.2942(3) 0.1224(2) 0.49017(18) 0.0217(4) Uani 1 1 d . .
H12 H 0.3819 0.0744 0.5133 0.026 Uiso 1 1 calc R U
C13 C 0.7291(3) -0.2329(2) 0.0558(2) 0.0304(4) Uani 1 1 d . .
H13A H 0.8511 -0.1756 0.1007 0.036 Uiso 1 1 calc R U
H13B H 0.7223 -0.2128 -0.0311 0.036 Uiso 1 1 calc R U
H13C H 0.7149 -0.3378 0.0488 0.036 Uiso 1 1 calc R U
C14 C -0.2118(3) 0.3307(3) 0.6094(2) 0.0330(5) Uani 1 1 d . .
H14A H -0.2948 0.2795 0.5314 0.040 Uiso 1 1 calc R U
H14B H -0.1349 0.4260 0.5966 0.040 Uiso 1 1 calc R U
H14C H -0.2879 0.3460 0.6834 0.040 Uiso 1 1 calc R U
B B 0.8383(3) 0.3329(2) 0.0798(2) 0.0219(4) Uani 1 1 d . .

loop_
_atom_site_aniso_label
_atom_site_aniso_U_11
_atom_site_aniso_U_22
_atom_site_aniso_U_33
_atom_site_aniso_U_23
_atom_site_aniso_U_13
_atom_site_aniso_U_12
I 0.03558(9) 0.01838(8) 0.03727(9) 0.00611(5) 0.01223(6) 0.00709(6)
O1 0.0231(7) 0.0318(8) 0.0393(8) 0.0206(7) 0.0022(6) 0.0006(6)
O2 0.0253(7) 0.0275(8) 0.0280(7) 0.0145(6) 0.0023(6) -0.0004(6)
O3 0.0266(7) 0.0177(7) 0.0293(7) 0.0066(5) 0.0078(6) 0.0073(6)
O4 0.0309(8) 0.0304(8) 0.0300(7) 0.0118(6) 0.0140(6) 0.0141(6)
C1 0.0191(8) 0.0210(9) 0.0194(8) 0.0079(7) 0.0024(7) 0.0046(7)
C2 0.0203(9) 0.0163(9) 0.0216(9) 0.0057(7) 0.0025(7) 0.0034(7)
C3 0.0202(9) 0.0183(9) 0.0218(9) 0.0076(7) 0.0025(7) 0.0033(7)
C4 0.0194(9) 0.0227(9) 0.0213(9) 0.0071(7) 0.0060(7) 0.0062(7)
C5 0.0237(9) 0.0165(9) 0.0198(8) 0.0049(7) 0.0008(7) 0.0056(7)
C6 0.0207(9) 0.0194(9) 0.0232(9) 0.0097(7) 0.0037(7) 0.0023(7)
C7 0.0207(9) 0.0195(9) 0.0214(9) 0.0069(7) 0.0046(7) 0.0047(7)
C8 0.0264(10) 0.0284(10) 0.0214(9) 0.0101(8) 0.0046(7) 0.0097(8)
C9 0.0220(9) 0.0265(10) 0.0285(10) 0.0113(8) 0.0040(7) 0.0092(8)
C10 0.0207(9) 0.0171(9) 0.0248(9) 0.0045(7) 0.0059(7) 0.0030(7)
C11 0.0284(10) 0.0235(10) 0.0205(9) 0.0081(7) 0.0041(7) 0.0073(8)
C12 0.0219(9) 0.0206(9) 0.0246(9) 0.0083(7) 0.0023(7) 0.0069(7)
C13 0.0360(11) 0.0270(11) 0.0326(11) 0.0077(9) 0.0109(9) 0.0150(9)
C14 0.0313(11) 0.0325(12) 0.0415(12) 0.0118(10) 0.0141(9) 0.0161(9)
B 0.0237(10) 0.0197(10) 0.0248(10) 0.0079(8) 0.0091(8) 0.0075(8)

loop_
_atom_type_symbol
_atom_type_description
_atom_type_scat_dispersion_real
_atom_type_scat_dispersion_imag
_atom_type_scat_source
C C 0.0033 0.0016 'International Tables Vol C Tables 4.2.6.8 and 6.1.1.4'
H H 0.0000 0.0000 'International Tables Vol C Tables 4.2.6.8 and 6.1.1.4'
B B 0.0013 0.0007 'International Tables Vol C Tables 4.2.6.8 and 6.1.1.4'
O O 0.0106 0.0060 'International Tables Vol C Tables 4.2.6.8 and 6.1.1.4'
I I -0.4742 1.8119 'International Tables Vol C Tables 4.2.6.8 and 6.1.1.4'

loop_
_geom_angle_atom_site_label_1
_geom_angle_atom_site_label_2
_geom_angle_atom_site_label_3
_geom_angle
C5 O3 C13 117.85(15)
C10 O4 C14 117.06(16)
C6 C1 C2 117.43(17)
C6 C1 C7 118.66(16)
C2 C1 C7 123.91(17)
C3 C2 C1 122.26(17)
C3 C2 I 116.64(13)
C1 C2 I 120.85(13)
C2 C3 C4 118.57(16)
C2 C3 B 121.14(16)
C4 C3 B 120.29(16)
C5 C4 C3 120.07(17)
O3 C5 C4 124.49(17)
O3 C5 C6 115.15(16)
C4 C5 C6 120.34(17)
C5 C6 C1 121.28(17)
C8 C7 C12 117.91(17)
C8 C7 C1 121.55(16)
C12 C7 C1 120.51(16)
C7 C8 C9 121.91(17)
C10 C9 C8 119.22(18)
O4 C10 C11 116.09(17)
O4 C10 C9 124.15(17)
C11 C10 C9 119.76(17)
C12 C11 C10 120.41(17)
C11 C12 C7 120.75(17)
O1 B O2 120.18(18)
O1 B C3 119.14(17)
O2 B C3 120.65(17)

loop_
_geom_bond_atom_site_label_1
_geom_bond_atom_site_label_2
_geom_bond_distance
I C2 2.1157(18)
O1 B 1.337(3)
O2 B 1.371(3)
O3 C5 1.378(2)
O3 C13 1.437(2)
O4 C10 1.369(2)
O4 C14 1.423(2)
C1 C6 1.395(3)
C1 C2 1.407(2)
C1 C7 1.494(3)
C2 C3 1.398(3)
C3 C4 1.401(3)
C3 B 1.598(3)
C4 C5 1.391(2)
C5 C6 1.392(3)
C7 C8 1.386(3)
C7 C12 1.403(3)
C8 C9 1.392(3)
C9 C10 1.390(3)
C10 C11 1.390(3)
C11 C12 1.383(3)

loop_
_geom_hbond_atom_site_label_D
_geom_hbond_atom_site_label_H
_geom_hbond_atom_site_label_A
_geom_hbond_distance_DH
_geom_hbond_distance_HA
_geom_hbond_distance_DA
_geom_hbond_angle_DHA
_geom_hbond_site_symmetry_A
O1 H1O O2 0.832(10) 1.966(10) 2.7979(19) 178(3) 2_765
O2 H2O O3 0.832(10) 1.987(11) 2.813(2) 172(3) 2_655

loop_
_geom_torsion_atom_site_label_1
_geom_torsion_atom_site_label_2
_geom_torsion_atom_site_label_3
_geom_torsion_atom_site_label_4
_geom_torsion
C6 C1 C2 C3 1.5(3)
C7 C1 C2 C3 -178.55(17)
C6 C1 C2 I -172.62(13)
C7 C1 C2 I 7.4(2)
C1 C2 C3 C4 -2.0(3)
I C2 C3 C4 172.36(13)
C1 C2 C3 B 177.33(17)
I C2 C3 B -8.3(2)
C2 C3 C4 C5 0.6(3)
B C3 C4 C5 -178.66(17)
C13 O3 C5 C4 10.3(3)
C13 O3 C5 C6 -171.52(17)
C3 C4 C5 O3 179.24(17)
C3 C4 C5 C6 1.1(3)
O3 C5 C6 C1 -179.92(16)
C4 C5 C6 C1 -1.6(3)
C2 C1 C6 C5 0.3(3)
C7 C1 C6 C5 -179.63(17)
C6 C1 C7 C8 -122.8(2)
C2 C1 C7 C8 57.2(3)
C6 C1 C7 C12 55.3(2)
C2 C1 C7 C12 -124.6(2)
C12 C7 C8 C9 1.3(3)
C1 C7 C8 C9 179.51(18)
C7 C8 C9 C10 0.4(3)
C14 O4 C10 C11 172.62(18)
C14 O4 C10 C9 -7.7(3)
C8 C9 C10 O4 178.62(18)
C8 C9 C10 C11 -1.7(3)
O4 C10 C11 C12 -178.98(18)
C9 C10 C11 C12 1.4(3)
C10 C11 C12 C7 0.4(3)
C8 C7 C12 C11 -1.7(3)
C1 C7 C12 C11 -179.94(17)
C2 C3 B O1 97.9(2)
C4 C3 B O1 -82.8(2)
C2 C3 B O2 -84.2(2)
C4 C3 B O2 95.1(2)
